data_7226414
loop_
_publ_author_name
'Phukan, Nithi'
'Baruah, Jubaraj B.'

_publ_section_title
;
 Conformational adjustments over synthons of urea and thiourea based
 assemblies
;
_journal_issue 40
_journal_name_full CrystEngComm
_journal_page_first 7753
_journal_paper_doi 10.1039/C6CE01326K
_journal_volume 18
_journal_year 2016
_chemical_formula_sum 'C31 H51 Cl N4 O2 S'
_chemical_formula_weight 579.27
_chemical_name_systematic
; 
 ? 
;
_space_group_IT_number 2
_symmetry_cell_setting triclinic
_symmetry_space_group_name_Hall '-P 1'
_symmetry_space_group_name_H-M 'P -1'
_atom_sites_solution_hydrogens geom
_atom_sites_solution_primary direct
_atom_sites_solution_secondary difmap
_audit_creation_method SHELXL-97
_audit_update_record
;
2016-02-12 deposited with the CCDC.
2016-08-31 downloaded from the CCDC.
;
_cell_angle_alpha 97.051(7)
_cell_angle_beta 95.211(7)
_cell_angle_gamma 94.056(7)
_cell_formula_units_Z 2
_cell_length_a 8.4037(12)
_cell_length_b 10.2399(15)
_cell_length_c 19.874(3)
_cell_measurement_reflns_used 3094
_cell_measurement_temperature 296(2)
_cell_measurement_theta_max 19.28
_cell_measurement_theta_min 2.38
_cell_volume 1684.5(4)
_computing_structure_refinement 'SHELXL-97 (Sheldrick, 1997)'
_computing_structure_solution 'SHELXS-97 (Sheldrick, 1990)'
_diffrn_ambient_temperature 296(2)
_diffrn_measured_fraction_theta_full 0.964
_diffrn_measured_fraction_theta_max 0.964
_diffrn_measurement_device_type 'CCD area detector'
_diffrn_measurement_method 'phi and omega scans'
_diffrn_radiation_monochromator graphite
_diffrn_radiation_source 'fine-focus sealed tube'
_diffrn_radiation_type MoK\a
_diffrn_radiation_wavelength 0.71073
_diffrn_reflns_av_R_equivalents 0.0289
_diffrn_reflns_av_sigmaI/netI 0.0352
_diffrn_reflns_limit_h_max 8
_diffrn_reflns_limit_h_min -8
_diffrn_reflns_limit_k_max 10
_diffrn_reflns_limit_k_min -10
_diffrn_reflns_limit_l_max 21
_diffrn_reflns_limit_l_min -20
_diffrn_reflns_number 11791
_diffrn_reflns_theta_full 25.00
_diffrn_reflns_theta_max 25.00
_diffrn_reflns_theta_min 1.04
_exptl_absorpt_coefficient_mu 0.207
_exptl_absorpt_correction_type none
_exptl_crystal_colour colorless
_exptl_crystal_density_diffrn 1.142
_exptl_crystal_density_method 'not measured'
_exptl_crystal_description block
_exptl_crystal_F_000 628
_exptl_crystal_size_max 0.32
_exptl_crystal_size_mid 0.24
_exptl_crystal_size_min 0.12
_refine_diff_density_max 0.428
_refine_diff_density_min -0.395
_refine_diff_density_rms 0.036
_refine_ls_extinction_method none
_refine_ls_goodness_of_fit_ref 1.055
_refine_ls_hydrogen_treatment mixed
_refine_ls_matrix_type full
_refine_ls_number_parameters 373
_refine_ls_number_reflns 5710
_refine_ls_number_restraints 11
_refine_ls_restrained_S_all 1.262
_refine_ls_R_factor_all 0.0738
_refine_ls_R_factor_gt 0.0497
_refine_ls_shift/su_max 0.000
_refine_ls_shift/su_mean 0.000
_refine_ls_structure_factor_coef Fsqd
_refine_ls_weighting_details 'calc w=1/[\s^2^(Fo^2^)+(0.0101P)^2^+1.6000P] where P=(Fo^2^+2Fc^2^)/3'
_refine_ls_weighting_scheme calc
_refine_ls_wR_factor_gt 0.0946
_refine_ls_wR_factor_ref 0.1024
_reflns_number_gt 2871
_reflns_number_total 5710
_reflns_threshold_expression >2sigma(I)
_cod_data_source_file c6ce01326k2.cif
_cod_data_source_block 1d
_cod_depositor_comments
;
The following automatic conversions were performed:

'_symmetry_cell_setting' value 'Triclinic' changed to 'triclinic'
according to
/usr/data/users/saulius/crontab/automatic-downloads/rss-feeds/RSC/lib/dictionaries/cif_core.dic
dictionary named 'cif_core.dic' version 2.4.2 from 2011-04-26.

Automatic conversion script
Id: cif_fix_values 4268 2015-11-12 08:31:59Z antanas 

 Adding full bibliography for 7226405--7226416.cif.
;
_cod_original_sg_symbol_H-M P-1
_cod_database_code 7226414

loop_
_symmetry_equiv_pos_as_xyz
'x, y, z'
'-x, -y, -z'

loop_
_atom_site_label
_atom_site_type_symbol
_atom_site_fract_x
_atom_site_fract_y
_atom_site_fract_z
_atom_site_U_iso_or_equiv
_atom_site_adp_type
_atom_site_occupancy
_atom_site_symmetry_multiplicity
_atom_site_calc_flag
_atom_site_refinement_flags
S1 S 0.65536(16) 0.42604(12) 0.05740(6) 0.0753(4) Uani 1 1 d .
O1 O 0.6426(4) 0.5812(3) 0.17909(15) 0.0800(10) Uani 1 1 d .
N1 N 0.6075(5) 0.1953(4) 0.09269(19) 0.0736(11) Uani 1 1 d .
N2 N 0.5905(5) 0.3618(4) 0.1822(2) 0.0665(11) Uani 1 1 d .
N3 N 0.5688(5) 0.5071(4) 0.2769(2) 0.0624(10) Uani 1 1 d .
C6 C 0.5589(5) 0.6290(4) 0.3177(2) 0.0573(11) Uani 1 1 d .
C7 C 0.5125(5) 0.7372(4) 0.2898(3) 0.0693(13) Uani 1 1 d .
H7 H 0.4908 0.7330 0.2429 0.083 Uiso 1 1 calc R
C8 C 0.4976(6) 0.8553(5) 0.3323(4) 0.0839(16) Uani 1 1 d .
H8 H 0.4683 0.9295 0.3131 0.101 Uiso 1 1 calc R
C9 C 0.5255(6) 0.8621(5) 0.4010(4) 0.0886(17) Uani 1 1 d .
H9 H 0.5110 0.9402 0.4282 0.106 Uiso 1 1 calc R
C10 C 0.5755(5) 0.7543(5) 0.4318(3) 0.0717(14) Uani 1 1 d .
C15 C 0.5956(5) 0.6345(4) 0.3897(2) 0.0580(11) Uani 1 1 d .
C14 C 0.6531(5) 0.5291(5) 0.4215(2) 0.0688(13) Uani 1 1 d .
H14 H 0.6675 0.4504 0.3949 0.083 Uiso 1 1 calc R
C13 C 0.6880(6) 0.5398(5) 0.4905(3) 0.0832(15) Uani 1 1 d .
H13 H 0.7277 0.4693 0.5102 0.100 Uiso 1 1 calc R
C12 C 0.6644(7) 0.6563(6) 0.5317(3) 0.0945(17) Uani 1 1 d .
H12 H 0.6866 0.6626 0.5788 0.113 Uiso 1 1 calc R
C11 C 0.6098(6) 0.7589(6) 0.5034(3) 0.0908(17) Uani 1 1 d .
H11 H 0.5939 0.8355 0.5315 0.109 Uiso 1 1 calc R
C5 C 0.6031(5) 0.4921(5) 0.2109(2) 0.0615(12) Uani 1 1 d .
C4 C 0.6153(5) 0.3197(4) 0.1156(2) 0.0615(12) Uani 1 1 d .
C3 C 0.6353(6) 0.1812(5) 0.0245(2) 0.0781(14) Uani 1 1 d .
H3 H 0.6349 0.0982 -0.0006 0.094 Uiso 1 1 calc R
C2 C 0.6626(6) 0.2910(5) -0.0036(2) 0.0703(13) Uani 1 1 d .
C1 C 0.6963(6) 0.3074(5) -0.0753(2) 0.0943(17) Uani 1 1 d .
H1A H 0.6893 0.2222 -0.1021 0.142 Uiso 1 1 calc R
H1B H 0.8020 0.3498 -0.0747 0.142 Uiso 1 1 calc R
H1C H 0.6190 0.3605 -0.0946 0.142 Uiso 1 1 calc R
N4 N 0.9654(4) 0.9787(4) 0.25535(17) 0.0649(10) Uani 1 1 d .
C20 C 1.0773(5) 1.0850(5) 0.2336(2) 0.0734(13) Uani 1 1 d .
H20A H 1.1525 1.1208 0.2725 0.088 Uiso 1 1 calc R
H20B H 1.1387 1.0439 0.1990 0.088 Uiso 1 1 calc R
C21 C 0.9988(6) 1.1983(5) 0.2060(3) 0.0903(16) Uani 1 1 d .
H21A H 0.9365 1.2412 0.2397 0.108 Uiso 1 1 calc R
H21B H 0.9269 1.1656 0.1655 0.108 Uiso 1 1 calc R
C22 C 1.1287(7) 1.2971(6) 0.1885(3) 0.1077(19) Uani 1 1 d .
H22A H 1.1938 1.3349 0.2301 0.129 Uiso 1 1 calc R
H22B H 1.1979 1.2507 0.1590 0.129 Uiso 1 1 calc R
C23 C 1.0628(8) 1.4051(6) 0.1544(3) 0.137(2) Uani 1 1 d .
H23A H 1.0054 1.3690 0.1114 0.205 Uiso 1 1 calc R
H23B H 1.1490 1.4667 0.1470 0.205 Uiso 1 1 calc R
H23C H 0.9913 1.4496 0.1827 0.205 Uiso 1 1 calc R
C27 C 0.8742(5) 1.0343(5) 0.3137(2) 0.0784(14) Uani 1 1 d .
H27A H 0.8036 1.0966 0.2970 0.094 Uiso 1 1 calc R
H27B H 0.8071 0.9624 0.3268 0.094 Uiso 1 1 calc R
C26 C 0.9747(7) 1.1025(6) 0.3768(3) 0.1072(19) Uani 1 1 d .
H26A H 1.0342 1.1813 0.3668 0.129 Uiso 1 1 calc R
H26B H 1.0499 1.0441 0.3941 0.129 Uiso 1 1 calc R
C25 C 0.8534(8) 1.1389(8) 0.4296(3) 0.159(3) Uani 1 1 d D
H25A H 0.7769 1.1937 0.4098 0.191 Uiso 1 1 calc R
H25B H 0.7943 1.0583 0.4376 0.191 Uiso 1 1 calc R
C24 C 0.9269(10) 1.2102(9) 0.4969(4) 0.211(4) Uani 1 1 d D
H24A H 1.0107 1.1614 0.5149 0.317 Uiso 1 1 calc RD
H24B H 0.8462 1.2181 0.5281 0.317 Uiso 1 1 calc R
H24C H 0.9707 1.2965 0.4908 0.317 Uiso 1 1 calc R
C19 C 1.0701(5) 0.8733(5) 0.2768(2) 0.0726(13) Uani 1 1 d .
H19A H 1.1503 0.9144 0.3128 0.087 Uiso 1 1 calc R
H19B H 1.1263 0.8412 0.2384 0.087 Uiso 1 1 calc R
C18 C 0.9854(6) 0.7550(5) 0.3019(3) 0.0823(15) Uani 1 1 d .
H18A H 0.9340 0.7841 0.3422 0.099 Uiso 1 1 calc R
H18B H 0.9031 0.7131 0.2670 0.099 Uiso 1 1 calc R
C17 C 1.1043(6) 0.6565(5) 0.3185(3) 0.0917(16) Uani 1 1 d .
H17A H 1.1878 0.6999 0.3525 0.110 Uiso 1 1 calc R
H17B H 1.1543 0.6273 0.2778 0.110 Uiso 1 1 calc R
C16 C 1.0277(7) 0.5373(5) 0.3451(3) 0.1121(19) Uani 1 1 d .
H16A H 0.9872 0.5645 0.3878 0.168 Uiso 1 1 calc R
H16B H 1.1063 0.4751 0.3515 0.168 Uiso 1 1 calc R
H16C H 0.9411 0.4966 0.3128 0.168 Uiso 1 1 calc R
C28 C 0.8392(5) 0.9217(5) 0.1974(2) 0.0713(13) Uani 1 1 d .
H28A H 0.7703 0.8548 0.2136 0.086 Uiso 1 1 calc R
H28B H 0.7733 0.9915 0.1862 0.086 Uiso 1 1 calc R
C29 C 0.9025(6) 0.8611(5) 0.1330(2) 0.0924(17) Uani 1 1 d .
H29A H 0.9808 0.9236 0.1188 0.111 Uiso 1 1 calc R
H29B H 0.9556 0.7830 0.1418 0.111 Uiso 1 1 calc R
C30 C 0.7683(6) 0.8240(5) 0.0767(2) 0.0971(17) Uani 1 1 d .
H30A H 0.6941 0.7578 0.0904 0.117 Uiso 1 1 calc R
H30B H 0.7106 0.9013 0.0708 0.117 Uiso 1 1 calc R
C31 C 0.8222(8) 0.7718(7) 0.0098(3) 0.148(3) Uani 1 1 d .
H31A H 0.8909 0.8385 -0.0057 0.222 Uiso 1 1 calc R
H31B H 0.7305 0.7478 -0.0230 0.222 Uiso 1 1 calc R
H31C H 0.8799 0.6954 0.0150 0.222 Uiso 1 1 calc R
Cl1 Cl 0.49359(15) 0.20581(10) 0.30341(6) 0.0710(4) Uani 1 1 d .
O2 O 0.4220(5) 0.0045(4) 0.1638(2) 0.1077(13) Uani 1 1 d D
H3A H 0.548(4) 0.436(4) 0.2948(19) 0.059(14) Uiso 1 1 d .
H2 H 0.566(4) 0.303(4) 0.2059(19) 0.051(13) Uiso 1 1 d .
H2P H 0.444(7) 0.051(5) 0.2068(14) 0.14(2) Uiso 1 1 d D
H2Q H 0.477(8) 0.059(6) 0.138(3) 0.19(4) Uiso 1 1 d D

loop_
_atom_site_aniso_label
_atom_site_aniso_U_11
_atom_site_aniso_U_22
_atom_site_aniso_U_33
_atom_site_aniso_U_23
_atom_site_aniso_U_13
_atom_site_aniso_U_12
S1 0.0963(10) 0.0669(8) 0.0645(8) 0.0154(6) 0.0092(7) 0.0065(7)
O1 0.111(3) 0.057(2) 0.075(2) 0.0175(17) 0.0185(19) -0.0033(18)
N1 0.098(3) 0.060(3) 0.062(3) 0.004(2) 0.008(2) 0.002(2)
N2 0.093(3) 0.050(3) 0.057(3) 0.011(2) 0.009(2) -0.003(2)
N3 0.083(3) 0.044(2) 0.061(3) 0.010(2) 0.010(2) 0.001(2)
C6 0.051(3) 0.045(3) 0.076(3) 0.006(2) 0.013(2) 0.001(2)
C7 0.057(3) 0.055(3) 0.100(4) 0.018(3) 0.015(3) 0.003(2)
C8 0.064(4) 0.051(3) 0.143(5) 0.025(4) 0.025(4) 0.009(2)
C9 0.071(4) 0.050(3) 0.143(6) -0.009(4) 0.032(4) 0.002(3)
C10 0.058(3) 0.054(3) 0.097(4) -0.015(3) 0.018(3) -0.006(2)
C15 0.049(3) 0.046(3) 0.076(4) -0.002(2) 0.013(2) -0.005(2)
C14 0.074(3) 0.063(3) 0.066(3) -0.003(3) 0.011(3) 0.003(3)
C13 0.088(4) 0.086(4) 0.073(4) 0.002(3) 0.005(3) 0.004(3)
C12 0.089(4) 0.106(5) 0.078(4) -0.019(4) 0.007(3) -0.007(4)
C11 0.081(4) 0.082(4) 0.098(5) -0.035(4) 0.019(3) -0.006(3)
C5 0.064(3) 0.054(3) 0.065(3) 0.010(3) -0.002(2) 0.003(2)
C4 0.069(3) 0.060(3) 0.055(3) 0.009(2) -0.002(2) 0.004(2)
C3 0.098(4) 0.065(3) 0.070(4) 0.001(3) 0.009(3) 0.009(3)
C2 0.080(3) 0.075(3) 0.057(3) 0.007(3) 0.004(2) 0.013(3)
C1 0.117(5) 0.100(4) 0.069(4) 0.013(3) 0.017(3) 0.012(3)
N4 0.046(2) 0.081(3) 0.065(2) 0.003(2) 0.0051(19) 0.000(2)
C20 0.054(3) 0.084(3) 0.081(3) 0.012(3) 0.007(3) -0.004(3)
C21 0.076(4) 0.089(4) 0.103(4) 0.017(3) -0.004(3) -0.003(3)
C22 0.100(5) 0.102(4) 0.125(5) 0.045(4) -0.001(4) 0.000(4)
C23 0.141(6) 0.136(6) 0.140(6) 0.054(5) 0.007(5) 0.002(5)
C27 0.063(3) 0.095(4) 0.076(3) -0.003(3) 0.018(3) 0.010(3)
C26 0.103(4) 0.129(5) 0.080(4) -0.019(3) 0.015(3) -0.006(4)
C25 0.141(6) 0.223(9) 0.094(5) -0.044(5) 0.005(5) 0.006(6)
C24 0.196(9) 0.253(11) 0.181(9) -0.014(8) 0.059(7) 0.021(8)
C19 0.048(3) 0.090(4) 0.079(3) 0.012(3) 0.002(2) 0.006(3)
C18 0.061(3) 0.091(4) 0.095(4) 0.018(3) 0.008(3) -0.002(3)
C17 0.072(4) 0.098(4) 0.106(4) 0.024(3) 0.006(3) 0.002(3)
C16 0.101(5) 0.112(5) 0.130(5) 0.042(4) 0.012(4) 0.005(4)
C28 0.050(3) 0.087(3) 0.072(3) 0.003(3) -0.004(2) -0.001(2)
C29 0.079(4) 0.116(4) 0.075(4) -0.010(3) 0.008(3) -0.004(3)
C30 0.107(4) 0.101(4) 0.076(4) 0.002(3) -0.008(3) -0.002(3)
C31 0.156(6) 0.191(7) 0.085(5) -0.017(5) 0.008(4) -0.006(5)
Cl1 0.0929(9) 0.0540(7) 0.0652(8) 0.0119(5) 0.0008(6) 0.0017(6)
O2 0.127(3) 0.084(3) 0.107(3) -0.016(3) 0.035(3) -0.014(2)

loop_
_atom_type_symbol
_atom_type_description
_atom_type_scat_dispersion_real
_atom_type_scat_dispersion_imag
_atom_type_scat_source
C C 0.0033 0.0016 'International Tables Vol C Tables 4.2.6.8 and 6.1.1.4'
H H 0.0000 0.0000 'International Tables Vol C Tables 4.2.6.8 and 6.1.1.4'
Cl Cl 0.1484 0.1585 'International Tables Vol C Tables 4.2.6.8 and 6.1.1.4'
N N 0.0061 0.0033 'International Tables Vol C Tables 4.2.6.8 and 6.1.1.4'
O O 0.0106 0.0060 'International Tables Vol C Tables 4.2.6.8 and 6.1.1.4'
S S 0.1246 0.1234 'International Tables Vol C Tables 4.2.6.8 and 6.1.1.4'

loop_
_geom_angle_atom_site_label_1
_geom_angle_atom_site_label_2
_geom_angle_atom_site_label_3
_geom_angle
C4 S1 C2 89.1(2)
C4 N1 C3 109.1(4)
C5 N2 C4 124.4(4)
C5 N2 H2 119(3)
C4 N2 H2 116(3)
C5 N3 C6 125.6(4)
C5 N3 H3A 117(3)
C6 N3 H3A 117(3)
C7 C6 N3 121.4(4)
C7 C6 C15 120.8(4)
N3 C6 C15 117.7(4)
C6 C7 C8 119.8(5)
C6 C7 H7 120.1
C8 C7 H7 120.1
C9 C8 C7 120.8(5)
C9 C8 H8 119.6
C7 C8 H8 119.6
C8 C9 C10 121.4(5)
C8 C9 H9 119.3
C10 C9 H9 119.3
C9 C10 C11 122.9(5)
C9 C10 C15 118.9(5)
C11 C10 C15 118.2(5)
C14 C15 C10 118.0(5)
C14 C15 C6 123.8(4)
C10 C15 C6 118.2(5)
C13 C14 C15 121.5(4)
C13 C14 H14 119.2
C15 C14 H14 119.2
C14 C13 C12 120.3(5)
C14 C13 H13 119.9
C12 C13 H13 119.9
C11 C12 C13 120.0(5)
C11 C12 H12 120.0
C13 C12 H12 120.0
C12 C11 C10 122.0(5)
C12 C11 H11 119.0
C10 C11 H11 119.0
O1 C5 N3 125.5(4)
O1 C5 N2 121.8(4)
N3 C5 N2 112.7(4)
N1 C4 N2 121.2(4)
N1 C4 S1 115.5(3)
N2 C4 S1 123.3(4)
C2 C3 N1 117.4(4)
C2 C3 H3 121.3
N1 C3 H3 121.3
C3 C2 C1 129.6(4)
C3 C2 S1 108.9(4)
C1 C2 S1 121.5(4)
C2 C1 H1A 109.5
C2 C1 H1B 109.5
H1A C1 H1B 109.5
C2 C1 H1C 109.5
H1A C1 H1C 109.5
H1B C1 H1C 109.5
C20 N4 C19 106.3(3)
C20 N4 C28 111.2(3)
C19 N4 C28 111.0(3)
C20 N4 C27 111.2(3)
C19 N4 C27 111.0(3)
C28 N4 C27 106.2(3)
C21 C20 N4 116.2(4)
C21 C20 H20A 108.2
N4 C20 H20A 108.2
C21 C20 H20B 108.2
N4 C20 H20B 108.2
H20A C20 H20B 107.4
C20 C21 C22 109.0(4)
C20 C21 H21A 109.9
C22 C21 H21A 109.9
C20 C21 H21B 109.9
C22 C21 H21B 109.9
H21A C21 H21B 108.3
C23 C22 C21 113.0(5)
C23 C22 H22A 109.0
C21 C22 H22A 109.0
C23 C22 H22B 109.0
C21 C22 H22B 109.0
H22A C22 H22B 107.8
C22 C23 H23A 109.5
C22 C23 H23B 109.5
H23A C23 H23B 109.5
C22 C23 H23C 109.5
H23A C23 H23C 109.5
H23B C23 H23C 109.5
C26 C27 N4 116.3(4)
C26 C27 H27A 108.2
N4 C27 H27A 108.2
C26 C27 H27B 108.2
N4 C27 H27B 108.2
H27A C27 H27B 107.4
C27 C26 C25 105.5(4)
C27 C26 H26A 110.6
C25 C26 H26A 110.6
C27 C26 H26B 110.6
C25 C26 H26B 110.6
H26A C26 H26B 108.8
C24 C25 C26 115.1(6)
C24 C25 H25A 108.5
C26 C25 H25A 108.5
C24 C25 H25B 108.5
C26 C25 H25B 108.5
H25A C25 H25B 107.5
C25 C24 H24A 109.5
C25 C24 H24B 109.5
H24A C24 H24B 109.5
C25 C24 H24C 109.5
H24A C24 H24C 109.5
H24B C24 H24C 109.5
N4 C19 C18 116.6(4)
N4 C19 H19A 108.1
C18 C19 H19A 108.1
N4 C19 H19B 108.1
C18 C19 H19B 108.1
H19A C19 H19B 107.3
C17 C18 C19 110.2(4)
C17 C18 H18A 109.6
C19 C18 H18A 109.6
C17 C18 H18B 109.6
C19 C18 H18B 109.6
H18A C18 H18B 108.1
C18 C17 C16 112.8(4)
C18 C17 H17A 109.0
C16 C17 H17A 109.0
C18 C17 H17B 109.0
C16 C17 H17B 109.0
H17A C17 H17B 107.8
C17 C16 H16A 109.5
C17 C16 H16B 109.5
H16A C16 H16B 109.5
C17 C16 H16C 109.5
H16A C16 H16C 109.5
H16B C16 H16C 109.5
C29 C28 N4 115.8(4)
C29 C28 H28A 108.3
N4 C28 H28A 108.3
C29 C28 H28B 108.3
N4 C28 H28B 108.3
H28A C28 H28B 107.4
C30 C29 C28 110.9(4)
C30 C29 H29A 109.5
C28 C29 H29A 109.5
C30 C29 H29B 109.5
C28 C29 H29B 109.5
H29A C29 H29B 108.0
C31 C30 C29 114.3(5)
C31 C30 H30A 108.7
C29 C30 H30A 108.7
C31 C30 H30B 108.7
C29 C30 H30B 108.7
H30A C30 H30B 107.6
C30 C31 H31A 109.5
C30 C31 H31B 109.5
H31A C31 H31B 109.5
C30 C31 H31C 109.5
H31A C31 H31C 109.5
H31B C31 H31C 109.5
H2P O2 H2Q 101(5)

loop_
_geom_bond_atom_site_label_1
_geom_bond_atom_site_label_2
_geom_bond_distance
S1 C4 1.722(4)
S1 C2 1.732(4)
O1 C5 1.216(5)
N1 C4 1.294(5)
N1 C3 1.388(5)
N2 C5 1.378(5)
N2 C4 1.380(5)
N2 H2 0.84(4)
N3 C5 1.361(5)
N3 C6 1.415(5)
N3 H3A 0.86(4)
C6 C7 1.363(5)
C6 C15 1.429(6)
C7 C8 1.407(6)
C7 H7 0.9300
C8 C9 1.356(7)
C8 H8 0.9300
C9 C10 1.398(7)
C9 H9 0.9300
C10 C11 1.421(7)
C10 C15 1.427(6)
C15 C14 1.408(6)
C14 C13 1.366(6)
C14 H14 0.9300
C13 C12 1.398(6)
C13 H13 0.9300
C12 C11 1.341(7)
C12 H12 0.9300
C11 H11 0.9300
C3 C2 1.331(6)
C3 H3 0.9300
C2 C1 1.503(6)
C1 H1A 0.9600
C1 H1B 0.9600
C1 H1C 0.9600
N4 C20 1.516(5)
N4 C19 1.517(5)
N4 C28 1.522(5)
N4 C27 1.523(5)
C20 C21 1.511(6)
C20 H20A 0.9700
C20 H20B 0.9700
C21 C22 1.528(6)
C21 H21A 0.9700
C21 H21B 0.9700
C22 C23 1.480(7)
C22 H22A 0.9700
C22 H22B 0.9700
C23 H23A 0.9600
C23 H23B 0.9600
C23 H23C 0.9600
C27 C26 1.510(6)
C27 H27A 0.9700
C27 H27B 0.9700
C26 C25 1.559(7)
C26 H26A 0.9700
C26 H26B 0.9700
C25 C24 1.500(6)
C25 H25A 0.9700
C25 H25B 0.9700
C24 H24A 0.9600
C24 H24B 0.9600
C24 H24C 0.9600
C19 C18 1.521(6)
C19 H19A 0.9700
C19 H19B 0.9700
C18 C17 1.513(6)
C18 H18A 0.9700
C18 H18B 0.9700
C17 C16 1.514(6)
C17 H17A 0.9700
C17 H17B 0.9700
C16 H16A 0.9600
C16 H16B 0.9600
C16 H16C 0.9600
C28 C29 1.511(6)
C28 H28A 0.9700
C28 H28B 0.9700
C29 C30 1.508(6)
C29 H29A 0.9700
C29 H29B 0.9700
C30 C31 1.492(7)
C30 H30A 0.9700
C30 H30B 0.9700
C31 H31A 0.9600
C31 H31B 0.9600
C31 H31C 0.9600
O2 H2P 0.922(17)
O2 H2Q 0.924(17)

loop_
_geom_torsion_atom_site_label_1
_geom_torsion_atom_site_label_2
_geom_torsion_atom_site_label_3
_geom_torsion_atom_site_label_4
_geom_torsion
C5 N3 C6 C7 29.8(6)
C5 N3 C6 C15 -151.6(4)
N3 C6 C7 C8 177.4(4)
C15 C6 C7 C8 -1.2(6)
C6 C7 C8 C9 -1.4(7)
C7 C8 C9 C10 2.4(8)
C8 C9 C10 C11 178.3(5)
C8 C9 C10 C15 -0.7(7)
C9 C10 C15 C14 177.2(4)
C11 C10 C15 C14 -1.9(6)
C9 C10 C15 C6 -1.8(6)
C11 C10 C15 C6 179.1(4)
C7 C6 C15 C14 -176.2(4)
N3 C6 C15 C14 5.2(6)
C7 C6 C15 C10 2.8(6)
N3 C6 C15 C10 -175.8(4)
C10 C15 C14 C13 0.4(6)
C6 C15 C14 C13 179.3(4)
C15 C14 C13 C12 1.2(7)
C14 C13 C12 C11 -1.1(8)
C13 C12 C11 C10 -0.5(8)
C9 C10 C11 C12 -177.0(5)
C15 C10 C11 C12 2.0(7)
C6 N3 C5 O1 6.2(7)
C6 N3 C5 N2 -174.5(4)
C4 N2 C5 O1 -2.2(7)
C4 N2 C5 N3 178.5(4)
C3 N1 C4 N2 179.3(4)
C3 N1 C4 S1 0.2(5)
C5 N2 C4 N1 177.3(4)
C5 N2 C4 S1 -3.7(6)
C2 S1 C4 N1 -0.1(4)
C2 S1 C4 N2 -179.1(4)
C4 N1 C3 C2 -0.3(6)
N1 C3 C2 C1 179.9(5)
N1 C3 C2 S1 0.3(6)
C4 S1 C2 C3 -0.1(4)
C4 S1 C2 C1 -179.8(4)
C19 N4 C20 C21 176.6(4)
C28 N4 C20 C21 55.7(5)
C27 N4 C20 C21 -62.5(5)
N4 C20 C21 C22 178.5(4)
C20 C21 C22 C23 174.1(5)
C20 N4 C27 C26 -56.2(6)
C19 N4 C27 C26 61.9(5)
C28 N4 C27 C26 -177.3(4)
N4 C27 C26 C25 -175.6(5)
C27 C26 C25 C24 -179.3(7)
C20 N4 C19 C18 179.4(4)
C28 N4 C19 C18 -59.6(5)
C27 N4 C19 C18 58.3(5)
N4 C19 C18 C17 177.7(4)
C19 C18 C17 C16 178.9(4)
C20 N4 C28 C29 58.4(5)
C19 N4 C28 C29 -59.7(5)
C27 N4 C28 C29 179.6(4)
N4 C28 C29 C30 -172.8(4)
C28 C29 C30 C31 176.1(5)
